data_2214743
loop_
_publ_author_name
'Wang, Zhe'
'Yin, Qiang'
'Zou, Ru-Yi'
'Wang, Ru-Ji'
'Zhao, Yu-Fen'

_publ_section_title
;
 1-Naphthaleneacetic acid--piperidine (2/1)
;
_journal_coeditor_code HK2300
_journal_issue 8
_journal_name_full 'Acta Crystallographica Section E'
_journal_page_first o3655
_journal_page_last o3655
_journal_paper_doi 10.1107/S1600536807036719
_journal_volume 63
_journal_year 2007
_chemical_formula_iupac '2C12 H10 O2, C5 H11 N'
_chemical_formula_moiety '2(C12 H10 O2), C5 H11 N'
_chemical_formula_sum 'C29 H31 N O4'
_chemical_formula_weight 457.55
_chemical_name_systematic
;
1-Naphthaleneacetic acid--piperidine (2/1)
;
_space_group_IT_number 14
_symmetry_cell_setting monoclinic
_symmetry_space_group_name_Hall '-P 2yn'
_symmetry_space_group_name_H-M 'P 1 21/n 1'
_atom_sites_solution_hydrogens geom
_atom_sites_solution_primary direct
_atom_sites_solution_secondary difmap
_cell_angle_alpha 90.00
_cell_angle_beta 105.757(11)
_cell_angle_gamma 90.00
_cell_formula_units_Z 4
_cell_length_a 9.7415(16)
_cell_length_b 19.174(3)
_cell_length_c 13.6232(19)
_cell_measurement_reflns_used 43
_cell_measurement_temperature 295(2)
_cell_measurement_theta_max 13.15
_cell_measurement_theta_min 3.11
_cell_volume 2449.0(7)
_computing_cell_refinement XSCANS
_computing_data_collection 'XSCANS (Bruker, 1997a)'
_computing_data_reduction XSCANS
_computing_molecular_graphics SHELXTL
_computing_publication_material SHELXTL
_computing_structure_refinement SHELXTL
_computing_structure_solution 'SHELXTL (Bruker, 1997b)'
_diffrn_ambient_temperature 295(2)
_diffrn_measured_fraction_theta_full 1.000
_diffrn_measured_fraction_theta_max 1.000
_diffrn_measurement_device_type 'Bruker P4'
_diffrn_measurement_method \w
_diffrn_radiation_monochromator graphite
_diffrn_radiation_source 'fine-focus sealed tube'
_diffrn_radiation_type MoK\a
_diffrn_radiation_wavelength 0.71073
_diffrn_reflns_av_R_equivalents 0.0337
_diffrn_reflns_av_sigmaI/netI 0.0492
_diffrn_reflns_limit_h_max 11
_diffrn_reflns_limit_h_min -1
_diffrn_reflns_limit_k_max 23
_diffrn_reflns_limit_k_min -1
_diffrn_reflns_limit_l_max 16
_diffrn_reflns_limit_l_min -16
_diffrn_reflns_number 5745
_diffrn_reflns_theta_full 25.49
_diffrn_reflns_theta_max 25.49
_diffrn_reflns_theta_min 1.88
_diffrn_standards_decay_% 0
_diffrn_standards_interval_count 97
_diffrn_standards_number 3
_exptl_absorpt_coefficient_mu 0.082
_exptl_absorpt_correction_type none
_exptl_crystal_colour colorless
_exptl_crystal_density_diffrn 1.241
_exptl_crystal_density_method 'not measured'
_exptl_crystal_description plate
_exptl_crystal_F_000 976
_exptl_crystal_size_max 0.4
_exptl_crystal_size_mid 0.3
_exptl_crystal_size_min 0.2
_refine_diff_density_max 0.563
_refine_diff_density_min -0.274
_refine_ls_extinction_method none
_refine_ls_goodness_of_fit_ref 1.054
_refine_ls_hydrogen_treatment constr
_refine_ls_matrix_type full
_refine_ls_number_parameters 309
_refine_ls_number_reflns 4550
_refine_ls_number_restraints 0
_refine_ls_restrained_S_all 1.054
_refine_ls_R_factor_all 0.1103
_refine_ls_R_factor_gt 0.0640
_refine_ls_shift/su_max 0.000
_refine_ls_shift/su_mean 0.000
_refine_ls_structure_factor_coef Fsqd
_refine_ls_weighting_details 'calc w=1/[\s^2^(Fo^2^)+(0.001P)^2^+2P] where P=(Fo^2^+2Fc^2^)/3'
_refine_ls_weighting_scheme calc
_refine_ls_wR_factor_gt 0.1183
_refine_ls_wR_factor_ref 0.1366
_reflns_number_gt 2552
_reflns_number_total 4550
_reflns_threshold_expression I>2\s(I)
_cod_data_source_file hk2300.cif
_cod_data_source_block I
_cod_original_sg_symbol_H-M 'P 21/n'
_cod_database_code 2214743
_cod_database_fobs_code 2214743

loop_
_symmetry_equiv_pos_as_xyz
'x, y, z'
'-x+1/2, y+1/2, -z+1/2'
'-x, -y, -z'
'x-1/2, -y-1/2, z-1/2'

loop_
_atom_site_type_symbol
_atom_site_label
_atom_site_fract_x
_atom_site_fract_y
_atom_site_fract_z
_atom_site_U_iso_or_equiv
_atom_site_adp_type
_atom_site_calc_flag
_atom_site_refinement_flags
_atom_site_occupancy
O O1 0.8603(2) 0.55184(12) 0.57310(17) 0.0701(6) Uani d . 1
O O2 0.6931(2) 0.52314(13) 0.43362(19) 0.0784(7) Uani d . 1
H H2B 0.7446 0.4890 0.4362 0.094 Uiso calc R 1
O O3 0.4475(2) 0.44149(12) 0.23853(17) 0.0738(6) Uani d . 1
O O4 0.4474(2) 0.54627(13) 0.30738(19) 0.0825(7) Uani d . 1
H H4B 0.5274 0.5344 0.3405 0.099 Uiso calc R 1
N N1 0.8800(3) 0.41263(14) 0.4533(2) 0.0651(7) Uani d . 1
H H1A 0.9587 0.4285 0.4381 0.078 Uiso d R 1
C C1 0.7313(3) 0.68434(17) 0.5729(3) 0.0648(8) Uani d . 1
C C2 0.7634(5) 0.7012(2) 0.6751(3) 0.1009(15) Uani d . 1
H H2A 0.7263 0.6742 0.7185 0.121 Uiso calc R 1
C C3 0.8531(6) 0.7598(3) 0.7158(3) 0.123(2) Uani d . 1
H H3A 0.8731 0.7714 0.7845 0.148 Uiso calc R 1
C C4 0.9082(6) 0.7981(3) 0.6505(5) 0.123(2) Uani d . 1
H H4A 0.9682 0.8354 0.6763 0.148 Uiso calc R 1
C C5 0.9406(5) 0.8249(2) 0.4817(5) 0.1051(15) Uani d . 1
H H5A 1.0026 0.8618 0.5057 0.126 Uiso calc R 1
C C6 0.9017(5) 0.8058(3) 0.3821(5) 0.1069(15) Uani d . 1
H H6A 0.9412 0.8306 0.3378 0.128 Uiso calc R 1
C C7 0.8084(5) 0.7527(2) 0.3411(4) 0.1053(15) Uani d . 1
H H7A 0.7826 0.7441 0.2712 0.126 Uiso calc R 1
C C8 0.7559(4) 0.7137(2) 0.4036(3) 0.0854(12) Uani d . 1
H H8A 0.6958 0.6767 0.3768 0.102 Uiso calc R 1
C C9 0.7899(3) 0.72764(17) 0.5117(3) 0.0631(8) Uani d . 1
C C10 0.8784(4) 0.7834(2) 0.5487(4) 0.0867(12) Uani d . 1
C C11 0.6487(3) 0.62008(17) 0.5313(3) 0.0742(10) Uani d . 1
H H11A 0.5782 0.6317 0.4682 0.089 Uiso calc R 1
H H11B 0.5982 0.6040 0.5794 0.089 Uiso calc R 1
C C12 0.7427(3) 0.56126(17) 0.5112(3) 0.0601(8) Uani d . 1
C C13 0.1607(3) 0.46038(16) 0.1131(2) 0.0583(8) Uani d . 1
C C14 0.0605(3) 0.41947(19) 0.1382(3) 0.0704(9) Uani d . 1
H H14A 0.0440 0.4250 0.2019 0.084 Uiso calc R 1
C C15 -0.0180(4) 0.36970(19) 0.0714(3) 0.0799(11) Uani d . 1
H H15A -0.0850 0.3427 0.0913 0.096 Uiso calc R 1
C C16 0.0026(4) 0.36042(18) -0.0217(3) 0.0747(10) Uani d . 1
H H16A -0.0499 0.3269 -0.0655 0.090 Uiso calc R 1
C C17 0.1252(4) 0.3946(2) -0.1509(3) 0.0835(11) Uani d . 1
H H17A 0.0730 0.3615 -0.1957 0.100 Uiso calc R 1
C C18 0.2196(5) 0.4348(3) -0.1812(3) 0.0993(14) Uani d . 1
H H18A 0.2317 0.4295 -0.2462 0.119 Uiso calc R 1
C C19 0.2995(4) 0.4847(2) -0.1145(3) 0.0895(12) Uani d . 1
H H19A 0.3644 0.5125 -0.1356 0.107 Uiso calc R 1
C C20 0.2828(4) 0.49275(19) -0.0192(3) 0.0715(9) Uani d . 1
H H20A 0.3372 0.5258 0.0245 0.086 Uiso calc R 1
C C21 0.1844(3) 0.45178(16) 0.0143(2) 0.0556(7) Uani d . 1
C C22 0.1035(3) 0.40139(17) -0.0530(3) 0.0636(8) Uani d . 1
C C23 0.2388(3) 0.51424(18) 0.1867(2) 0.0663(9) Uani d . 1
H H23A 0.1846 0.5238 0.2353 0.080 Uiso calc R 1
H H23B 0.2422 0.5570 0.1494 0.080 Uiso calc R 1
C C24 0.3882(3) 0.49526(17) 0.2449(2) 0.0568(7) Uani d . 1
C C25 0.9207(4) 0.38701(19) 0.5601(3) 0.0777(10) Uani d . 1
H H25A 0.9607 0.4251 0.6059 0.093 Uiso calc R 1
H H25B 0.9930 0.3511 0.5679 0.093 Uiso calc R 1
C C26 0.7930(4) 0.3579(2) 0.5876(3) 0.0845(11) Uani d . 1
H H26A 0.7247 0.3949 0.5860 0.101 Uiso calc R 1
H H26B 0.8222 0.3393 0.6564 0.101 Uiso calc R 1
C C27 0.7229(4) 0.3007(2) 0.5146(3) 0.0856(11) Uani d . 1
H H27A 0.7870 0.2612 0.5220 0.103 Uiso calc R 1
H H27B 0.6367 0.2854 0.5308 0.103 Uiso calc R 1
C C28 0.6867(4) 0.3268(2) 0.4067(3) 0.0817(11) Uani d . 1
H H28A 0.6139 0.3626 0.3976 0.098 Uiso calc R 1
H H28B 0.6478 0.2887 0.3606 0.098 Uiso calc R 1
C C29 0.8154(4) 0.35637(19) 0.3797(3) 0.0786(10) Uani d . 1
H H29A 0.8849 0.3197 0.3821 0.094 Uiso calc R 1
H H29B 0.7872 0.3751 0.3110 0.094 Uiso calc R 1

loop_
_atom_site_aniso_label
_atom_site_aniso_U_11
_atom_site_aniso_U_22
_atom_site_aniso_U_33
_atom_site_aniso_U_12
_atom_site_aniso_U_13
_atom_site_aniso_U_23
O1 0.0458(12) 0.0723(15) 0.0858(16) 0.0051(11) 0.0072(11) -0.0115(12)
O2 0.0636(15) 0.0706(16) 0.0902(17) 0.0176(12) 0.0026(13) -0.0111(14)
O3 0.0680(14) 0.0683(15) 0.0795(16) 0.0157(12) 0.0107(12) -0.0041(12)
O4 0.0659(15) 0.0759(16) 0.0880(17) 0.0128(13) -0.0095(13) -0.0141(14)
N1 0.0507(15) 0.0678(17) 0.0759(18) -0.0024(13) 0.0154(13) -0.0070(15)
C1 0.063(2) 0.061(2) 0.070(2) 0.0162(16) 0.0173(17) 0.0018(17)
C2 0.138(4) 0.101(3) 0.067(3) 0.054(3) 0.033(3) 0.011(2)
C3 0.161(5) 0.129(5) 0.054(3) 0.063(4) -0.014(3) -0.032(3)
C4 0.122(4) 0.094(4) 0.122(4) 0.048(3) -0.022(4) -0.032(3)
C5 0.088(3) 0.062(3) 0.164(5) 0.018(2) 0.032(3) 0.019(3)
C6 0.101(4) 0.085(3) 0.141(5) 0.008(3) 0.044(3) 0.015(3)
C7 0.129(4) 0.093(3) 0.103(3) 0.034(3) 0.048(3) 0.031(3)
C8 0.105(3) 0.083(3) 0.076(3) 0.039(2) 0.039(2) 0.022(2)
C9 0.0586(19) 0.055(2) 0.076(2) 0.0179(16) 0.0189(17) 0.0119(17)
C10 0.068(2) 0.060(2) 0.122(4) 0.0175(19) 0.009(2) 0.003(2)
C11 0.0539(19) 0.068(2) 0.106(3) 0.0099(17) 0.0300(19) 0.003(2)
C12 0.0462(18) 0.0548(19) 0.081(2) 0.0000(15) 0.0196(17) -0.0013(17)
C13 0.0489(17) 0.0574(18) 0.0630(19) 0.0078(15) 0.0055(15) 0.0010(15)
C14 0.061(2) 0.079(2) 0.071(2) 0.0017(19) 0.0173(17) 0.0084(19)
C15 0.061(2) 0.072(2) 0.102(3) -0.0088(19) 0.015(2) 0.015(2)
C16 0.059(2) 0.060(2) 0.091(3) -0.0033(17) -0.0026(19) -0.005(2)
C17 0.078(3) 0.091(3) 0.073(3) 0.011(2) 0.005(2) -0.018(2)
C18 0.095(3) 0.138(4) 0.068(3) 0.023(3) 0.028(2) -0.003(3)
C19 0.077(3) 0.109(3) 0.089(3) 0.007(2) 0.033(2) 0.016(3)
C20 0.063(2) 0.076(2) 0.073(2) -0.0056(18) 0.0153(18) 0.0029(19)
C21 0.0485(17) 0.0523(17) 0.0614(19) 0.0034(14) 0.0073(14) 0.0002(15)
C22 0.0572(19) 0.060(2) 0.066(2) 0.0059(16) 0.0038(16) -0.0040(16)
C23 0.0571(19) 0.072(2) 0.0639(19) 0.0090(17) 0.0069(16) -0.0058(17)
C24 0.0563(18) 0.0602(19) 0.0531(18) 0.0007(16) 0.0134(15) 0.0040(15)
C25 0.065(2) 0.074(2) 0.083(3) 0.0026(19) 0.0019(19) -0.005(2)
C26 0.088(3) 0.087(3) 0.078(2) -0.004(2) 0.020(2) -0.003(2)
C27 0.079(3) 0.076(3) 0.105(3) -0.006(2) 0.030(2) -0.002(2)
C28 0.066(2) 0.094(3) 0.085(3) -0.013(2) 0.0201(19) -0.024(2)
C29 0.062(2) 0.088(3) 0.088(3) -0.0053(19) 0.0233(19) -0.021(2)

loop_
_atom_type_symbol
_atom_type_description
_atom_type_scat_dispersion_real
_atom_type_scat_dispersion_imag
_atom_type_scat_source
C C 0.0033 0.0016 'International Tables Vol C Tables 4.2.6.8 and 6.1.1.4'
H H 0.0000 0.0000 'International Tables Vol C Tables 4.2.6.8 and 6.1.1.4'
N N 0.0061 0.0033 'International Tables Vol C Tables 4.2.6.8 and 6.1.1.4'
O O 0.0106 0.0060 'International Tables Vol C Tables 4.2.6.8 and 6.1.1.4'

loop_
_geom_angle_atom_site_label_1
_geom_angle_atom_site_label_2
_geom_angle_atom_site_label_3
_geom_angle
C12 O2 H2B 109.5
C24 O4 H4B 109.5
C25 N1 C29 111.8(3)
C25 N1 H1A 108.6
C29 N1 H1A 108.7
C2 C1 C9 116.3(4)
C2 C1 C11 121.7(4)
C9 C1 C11 121.8(3)
C1 C2 C3 121.3(4)
C1 C2 H2A 119.4
C3 C2 H2A 119.4
C4 C3 C2 118.1(4)
C4 C3 H3A 120.9
C2 C3 H3A 120.9
C10 C4 C3 122.4(5)
C10 C4 H4A 118.8
C3 C4 H4A 118.8
C6 C5 C10 115.3(5)
C6 C5 H5A 122.3
C10 C5 H5A 122.3
C5 C6 C7 125.4(5)
C5 C6 H6A 117.3
C7 C6 H6A 117.3
C8 C7 C6 118.6(5)
C8 C7 H7A 120.7
C6 C7 H7A 120.7
C7 C8 C9 121.7(4)
C7 C8 H8A 119.1
C9 C8 H8A 119.1
C10 C9 C1 123.8(4)
C10 C9 C8 117.6(4)
C1 C9 C8 118.6(3)
C4 C10 C9 118.0(5)
C4 C10 C5 120.8(5)
C9 C10 C5 121.2(4)
C1 C11 C12 112.9(3)
C1 C11 H11A 109.0
C12 C11 H11A 109.0
C1 C11 H11B 109.0
C12 C11 H11B 109.0
H11A C11 H11B 107.8
O1 C12 O2 123.8(3)
O1 C12 C11 118.4(3)
O2 C12 C11 117.7(3)
C14 C13 C21 118.5(3)
C14 C13 C23 119.7(3)
C21 C13 C23 121.7(3)
C13 C14 C15 122.1(3)
C13 C14 H14A 118.9
C15 C14 H14A 118.9
C16 C15 C14 120.6(3)
C16 C15 H15A 119.7
C14 C15 H15A 119.7
C15 C16 C22 120.2(3)
C15 C16 H16A 119.9
C22 C16 H16A 119.9
C18 C17 C22 121.7(4)
C18 C17 H17A 119.2
C22 C17 H17A 119.2
C17 C18 C19 119.9(4)
C17 C18 H18A 120.1
C19 C18 H18A 120.1
C20 C19 C18 120.4(4)
C20 C19 H19A 119.8
C18 C19 H19A 119.8
C19 C20 C21 121.0(4)
C19 C20 H20A 119.5
C21 C20 H20A 119.5
C20 C21 C22 118.7(3)
C20 C21 C13 122.5(3)
C22 C21 C13 118.8(3)
C16 C22 C17 121.9(3)
C16 C22 C21 119.7(3)
C17 C22 C21 118.4(3)
C13 C23 C24 115.5(3)
C13 C23 H23A 108.4
C24 C23 H23A 108.4
C13 C23 H23B 108.4
C24 C23 H23B 108.4
H23A C23 H23B 107.5
O3 C24 O4 123.3(3)
O3 C24 C23 126.1(3)
O4 C24 C23 110.6(3)
N1 C25 C26 110.4(3)
N1 C25 H25A 109.6
C26 C25 H25A 109.6
N1 C25 H25B 109.6
C26 C25 H25B 109.6
H25A C25 H25B 108.1
C25 C26 C27 111.3(3)
C25 C26 H26A 109.4
C27 C26 H26A 109.4
C25 C26 H26B 109.4
C27 C26 H26B 109.4
H26A C26 H26B 108.0
C28 C27 C26 110.3(3)
C28 C27 H27A 109.6
C26 C27 H27A 109.6
C28 C27 H27B 109.6
C26 C27 H27B 109.6
H27A C27 H27B 108.1
C27 C28 C29 111.9(3)
C27 C28 H28A 109.2
C29 C28 H28A 109.2
C27 C28 H28B 109.2
C29 C28 H28B 109.2
H28A C28 H28B 107.9
N1 C29 C28 109.6(3)
N1 C29 H29A 109.8
C28 C29 H29A 109.8
N1 C29 H29B 109.8
C28 C29 H29B 109.8
H29A C29 H29B 108.2

loop_
_geom_bond_atom_site_label_1
_geom_bond_atom_site_label_2
_geom_bond_distance
O1 C12 1.237(3)
O2 C12 1.268(4)
O2 H2B 0.8200
O3 C24 1.196(3)
O4 C24 1.322(4)
O4 H4B 0.8200
N1 C25 1.484(4)
N1 C29 1.491(4)
N1 H1A 0.9001
C1 C2 1.381(5)
C1 C9 1.403(4)
C1 C11 1.496(5)
C2 C3 1.438(7)
C2 H2A 0.9300
C3 C4 1.371(7)
C3 H3A 0.9300
C4 C10 1.366(6)
C4 H4A 0.9300
C5 C6 1.357(6)
C5 C10 1.460(6)
C5 H5A 0.9300
C6 C7 1.378(6)
C6 H6A 0.9300
C7 C8 1.335(5)
C7 H7A 0.9300
C8 C9 1.444(5)
C8 H8A 0.9300
C9 C10 1.381(5)
C11 C12 1.524(4)
C11 H11A 0.9700
C11 H11B 0.9700
C13 C14 1.367(4)
C13 C21 1.436(4)
C13 C23 1.496(4)
C14 C15 1.394(5)
C14 H14A 0.9300
C15 C16 1.349(5)
C15 H15A 0.9300
C16 C22 1.411(5)
C16 H16A 0.9300
C17 C18 1.348(5)
C17 C22 1.413(5)
C17 H17A 0.9300
C18 C19 1.401(6)
C18 H18A 0.9300
C19 C20 1.361(5)
C19 H19A 0.9300
C20 C21 1.408(4)
C20 H20A 0.9300
C21 C22 1.415(4)
C23 C24 1.500(4)
C23 H23A 0.9700
C23 H23B 0.9700
C25 C26 1.501(5)
C25 H25A 0.9700
C25 H25B 0.9700
C26 C27 1.511(5)
C26 H26A 0.9700
C26 H26B 0.9700
C27 C28 1.502(5)
C27 H27A 0.9700
C27 H27B 0.9700
C28 C29 1.510(4)
C28 H28A 0.9700
C28 H28B 0.9700
C29 H29A 0.9700
C29 H29B 0.9700

loop_
_geom_hbond_atom_site_label_D
_geom_hbond_atom_site_label_H
_geom_hbond_atom_site_label_A
_geom_hbond_site_symmetry_A
_geom_hbond_distance_DH
_geom_hbond_distance_HA
_geom_hbond_distance_DA
_geom_hbond_angle_DHA
N1 H1A O1 3_766 0.90 1.85 2.736(3) 168.3
O2 H2B N1 . 0.82 1.94 2.759(3) 174.5
O4 H4B O2 . 0.82 1.77 2.578(3) 166.4

loop_
_cod_related_entry_id
_cod_related_entry_database
_cod_related_entry_code
1 ChemSpider 21123850
